data_7060374
loop_
_publ_author_name
'Abul-Futouh, Hassan'
'Almazahreh, Laith R.'
'Abaalkhail, Sara J.'
'G\"orls, Helmar'
'Stripp, Sven T.'
'Weigand, Wolfgang'

_publ_section_title
;
 Ligand effects on structural, protophilic and reductive features of
 stannylated dinuclear iron dithiolato complexes
;
_journal_issue 1
_journal_name_full 'New Journal of Chemistry'
_journal_page_first 36
_journal_page_last 44
_journal_paper_doi 10.1039/D0NJ04790B
_journal_volume 45
_journal_year 2021
_chemical_formula_moiety 'C27 H25 Fe2 O5 P S2 Sn'
_chemical_formula_sum 'C27 H25 Fe2 O5 P S2 Sn'
_chemical_formula_weight 754.95
_space_group_crystal_system triclinic
_space_group_IT_number 2
_space_group_name_Hall '-P 1'
_space_group_name_H-M_alt 'P -1'
_atom_sites_solution_hydrogens geom
_audit_creation_method SHELXL-2018/3
_audit_update_record
;
2020-09-02 deposited with the CCDC.	2020-11-06 downloaded from the CCDC.
;
_cell_angle_alpha 106.986(1)
_cell_angle_beta 91.930(1)
_cell_angle_gamma 114.973(1)
_cell_formula_units_Z 2
_cell_length_a 9.7998(2)
_cell_length_b 10.5057(2)
_cell_length_c 16.7575(3)
_cell_measurement_reflns_used 9131
_cell_measurement_temperature 133(2)
_cell_measurement_theta_max 27.362
_cell_measurement_theta_min 2.272
_cell_volume 1470.99(5)
_computing_cell_refinement DENZO
_computing_data_collection COLLECT
_computing_data_reduction DENZO
_computing_molecular_graphics SHELXTL/PC
_computing_publication_material 'SHELXL-2018/3 (Sheldrick, 2018)'
_computing_structure_refinement 'SHELXL-2018/3 (Sheldrick, 2018)'
_computing_structure_solution 'SHELXS-97 (Sheldrick, 2008)'
_diffrn_ambient_temperature 133(2)
_diffrn_measured_fraction_theta_full 0.992
_diffrn_measured_fraction_theta_max 0.986
_diffrn_measurement_device_type KappaCCD
_diffrn_measurement_method 'phi + omega - scans'
_diffrn_radiation_type MoK\a
_diffrn_radiation_wavelength 0.71073
_diffrn_reflns_av_R_equivalents 0.0142
_diffrn_reflns_av_unetI/netI 0.0239
_diffrn_reflns_Laue_measured_fraction_full 0.992
_diffrn_reflns_Laue_measured_fraction_max 0.986
_diffrn_reflns_limit_h_max 12
_diffrn_reflns_limit_h_min -12
_diffrn_reflns_limit_k_max 13
_diffrn_reflns_limit_k_min -13
_diffrn_reflns_limit_l_max 18
_diffrn_reflns_limit_l_min -21
_diffrn_reflns_number 9131
_diffrn_reflns_point_group_measured_fraction_full 0.992
_diffrn_reflns_point_group_measured_fraction_max 0.986
_diffrn_reflns_theta_full 25.242
_diffrn_reflns_theta_max 27.362
_diffrn_reflns_theta_min 2.272
_exptl_absorpt_coefficient_mu 2.047
_exptl_absorpt_correction_T_max 0.7456
_exptl_absorpt_correction_T_min 0.6677
_exptl_absorpt_correction_type multi-scan
_exptl_absorpt_process_details
; 
 SADABS 2016/2: Krause, L., Herbst-Irmer, R., Sheldrick G.M. & Stalke D., 
 J. Appl. Cryst. 48 (2015) 3-10 
;
_exptl_crystal_colour red-brown
_exptl_crystal_density_diffrn 1.704
_exptl_crystal_density_method 'not measured'
_exptl_crystal_description prism
_exptl_crystal_F_000 752
_exptl_crystal_size_max 0.042
_exptl_crystal_size_mid 0.038
_exptl_crystal_size_min 0.032
_refine_diff_density_max 0.388
_refine_diff_density_min -0.491
_refine_diff_density_rms 0.067
_refine_ls_extinction_method none
_refine_ls_goodness_of_fit_ref 1.070
_refine_ls_hydrogen_treatment constr
_refine_ls_matrix_type full
_refine_ls_number_parameters 345
_refine_ls_number_reflns 6587
_refine_ls_number_restraints 0
_refine_ls_restrained_S_all 1.070
_refine_ls_R_factor_all 0.0254
_refine_ls_R_factor_gt 0.0235
_refine_ls_shift/su_max 0.003
_refine_ls_shift/su_mean 0.000
_refine_ls_structure_factor_coef Fsqd
_refine_ls_weighting_details 'w=1/[\s^2^(Fo^2^)+2.0735P] where P=(Fo^2^+2Fc^2^)/3'
_refine_ls_weighting_scheme calc
_refine_ls_wR_factor_gt 0.0517
_refine_ls_wR_factor_ref 0.0533
_reflns_Friedel_coverage 0.000
_reflns_number_gt 6284
_reflns_number_total 6587
_reflns_threshold_expression 'I > 2\s(I)'
_cod_data_source_file d0nj04790b2.cif
_cod_data_source_block FO5484
_cod_database_code 7060374
_shelx_shelxl_version_number 2018/3
_shelx_space_group_comment
; 
The symmetry employed for this shelxl refinement is uniquely defined 
by the following loop, which should always be used as a source of 
symmetry information in preference to the above space-group names. 
They are only intended as comments. 
;
_shelx_estimated_absorpt_t_min 0.919
_shelx_estimated_absorpt_t_max 0.937

loop_
_space_group_symop_operation_xyz
'x, y, z'
'-x, -y, -z'

loop_
_atom_site_label
_atom_site_type_symbol
_atom_site_fract_x
_atom_site_fract_y
_atom_site_fract_z
_atom_site_U_iso_or_equiv
_atom_site_adp_type
_atom_site_occupancy
_atom_site_site_symmetry_order
_atom_site_calc_flag
_atom_site_refinement_flags_posn
_atom_site_refinement_flags_adp
_atom_site_refinement_flags_occupancy
_atom_site_disorder_assembly
_atom_site_disorder_group
Sn1 Sn 0.28262(2) 0.61075(2) 0.91788(2) 0.02260(4) Uani 1 1 d . . . . .
Fe1 Fe 0.71546(3) 0.82195(3) 0.88756(2) 0.01996(7) Uani 1 1 d . . . . .
Fe2 Fe 0.58745(3) 0.81191(3) 0.75171(2) 0.01785(6) Uani 1 1 d . . . . .
S1 S 0.54754(6) 0.60651(5) 0.78710(3) 0.02072(10) Uani 1 1 d . . . . .
S2 S 0.54024(5) 0.91124(5) 0.88025(3) 0.01847(10) Uani 1 1 d . . . . .
P1 P 0.38339(6) 0.75059(6) 0.65795(3) 0.01766(10) Uani 1 1 d . . . . .
O1 O 0.7255(2) 0.7148(2) 1.03034(11) 0.0359(4) Uani 1 1 d . . . . .
O2 O 0.9556(2) 0.7563(2) 0.81390(12) 0.0459(5) Uani 1 1 d . . . . .
O3 O 0.92772(19) 1.1394(2) 0.97080(12) 0.0422(4) Uani 1 1 d . . . . .
O4 O 0.7373(2) 0.7028(2) 0.61952(11) 0.0370(4) Uani 1 1 d . . . . .
O5 O 0.7790(2) 1.11751(19) 0.75885(13) 0.0431(5) Uani 1 1 d . . . . .
C1 C 0.3754(3) 0.5002(2) 0.82265(13) 0.0255(4) Uani 1 1 d . . . . .
H1A H 0.395538 0.430039 0.843824 0.031 Uiso 1 1 calc R U . . .
H1B H 0.293574 0.438958 0.771838 0.031 Uiso 1 1 calc R U . . .
C2 C 0.3440(2) 0.8158(2) 0.89443(14) 0.0226(4) Uani 1 1 d . . . . .
H2A H 0.274754 0.795254 0.842893 0.027 Uiso 1 1 calc R U . . .
H2B H 0.325510 0.884356 0.942473 0.027 Uiso 1 1 calc R U . . .
C3 C 0.3744(3) 0.6599(3) 1.04683(14) 0.0320(5) Uani 1 1 d . . . . .
H3A H 0.414353 0.589839 1.049723 0.048 Uiso 1 1 calc R U . . .
H3B H 0.293537 0.650300 1.080907 0.048 Uiso 1 1 calc R U . . .
H3C H 0.457283 0.762042 1.068982 0.048 Uiso 1 1 calc R U . . .
C4 C 0.0393(3) 0.4827(3) 0.89135(16) 0.0392(6) Uani 1 1 d . . . . .
H4A H 0.011323 0.392617 0.906436 0.059 Uiso 1 1 calc R U . . .
H4B H 0.001608 0.454337 0.830782 0.059 Uiso 1 1 calc R U . . .
H4C H -0.006756 0.542463 0.924673 0.059 Uiso 1 1 calc R U . . .
C5 C 0.7170(2) 0.7586(2) 0.97643(14) 0.0257(4) Uani 1 1 d . . . . .
C6 C 0.8625(3) 0.7819(3) 0.84283(14) 0.0298(5) Uani 1 1 d . . . . .
C7 C 0.8467(2) 1.0158(3) 0.93874(15) 0.0280(5) Uani 1 1 d . . . . .
C8 C 0.6781(2) 0.7447(2) 0.67151(14) 0.0254(4) Uani 1 1 d . . . . .
C9 C 0.7008(3) 0.9973(3) 0.75535(14) 0.0278(5) Uani 1 1 d . . . . .
C10 C 0.2335(2) 0.5611(2) 0.63818(12) 0.0182(4) Uani 1 1 d . . . . .
C11 C 0.0936(2) 0.5321(2) 0.66516(13) 0.0223(4) Uani 1 1 d . . . . .
H11A H 0.070686 0.612189 0.691486 0.027 Uiso 1 1 calc R U . . .
C12 C -0.0123(2) 0.3861(3) 0.65357(14) 0.0269(4) Uani 1 1 d . . . . .
H12A H -0.106994 0.367074 0.672599 0.032 Uiso 1 1 calc R U . . .
C13 C 0.0192(3) 0.2686(2) 0.61454(14) 0.0279(5) Uani 1 1 d . . . . .
H13A H -0.054538 0.169005 0.605642 0.034 Uiso 1 1 calc R U . . .
C14 C 0.1586(3) 0.2963(2) 0.58840(13) 0.0268(4) Uani 1 1 d . . . . .
H14A H 0.180536 0.215567 0.561951 0.032 Uiso 1 1 calc R U . . .
C15 C 0.2661(2) 0.4413(2) 0.60071(13) 0.0221(4) Uani 1 1 d . . . . .
H15A H 0.362201 0.459739 0.583716 0.027 Uiso 1 1 calc R U . . .
C16 C 0.2820(2) 0.8656(2) 0.67731(13) 0.0199(4) Uani 1 1 d . . . . .
C17 C 0.3314(2) 0.9913(2) 0.74988(13) 0.0236(4) Uani 1 1 d . . . . .
H17A H 0.418526 1.018013 0.789657 0.028 Uiso 1 1 calc R U . . .
C18 C 0.2538(3) 1.0778(3) 0.76439(15) 0.0295(5) Uani 1 1 d . . . . .
H18A H 0.287174 1.162299 0.814599 0.035 Uiso 1 1 calc R U . . .
C19 C 0.1289(3) 1.0423(3) 0.70669(15) 0.0296(5) Uani 1 1 d . . . . .
H19A H 0.075876 1.101486 0.717267 0.036 Uiso 1 1 calc R U . . .
C20 C 0.0807(2) 0.9193(3) 0.63276(14) 0.0264(4) Uani 1 1 d . . . . .
H20A H -0.004174 0.895505 0.592286 0.032 Uiso 1 1 calc R U . . .
C21 C 0.1562(2) 0.8315(2) 0.61808(13) 0.0228(4) Uani 1 1 d . . . . .
H21A H 0.122739 0.747615 0.567553 0.027 Uiso 1 1 calc R U . . .
C22 C 0.4262(2) 0.7522(3) 0.55235(14) 0.0242(4) Uani 1 1 d . . . . .
C23 C 0.5508(3) 0.8785(3) 0.54800(17) 0.0365(6) Uani 1 1 d . . . . .
H23A H 0.609585 0.958830 0.598640 0.044 Uiso 1 1 calc R U . . .
C24 C 0.5893(3) 0.8873(4) 0.4699(2) 0.0479(7) Uani 1 1 d . . . . .
H24A H 0.673469 0.974140 0.467536 0.057 Uiso 1 1 calc R U . . .
C25 C 0.5065(4) 0.7714(4) 0.39640(18) 0.0473(8) Uani 1 1 d . . . . .
H25A H 0.534534 0.777120 0.343383 0.057 Uiso 1 1 calc R U . . .
C26 C 0.3828(3) 0.6469(3) 0.39956(16) 0.0395(6) Uani 1 1 d . . . . .
H26A H 0.325297 0.566878 0.348547 0.047 Uiso 1 1 calc R U . . .
C27 C 0.3409(3) 0.6372(3) 0.47724(14) 0.0292(5) Uani 1 1 d . . . . .
H27A H 0.253906 0.551669 0.478725 0.035 Uiso 1 1 calc R U . . .

loop_
_atom_site_aniso_label
_atom_site_aniso_U_11
_atom_site_aniso_U_22
_atom_site_aniso_U_33
_atom_site_aniso_U_23
_atom_site_aniso_U_13
_atom_site_aniso_U_12
Sn1 0.02021(7) 0.02159(8) 0.01898(7) 0.00652(5) 0.00454(5) 0.00329(6)
Fe1 0.01632(13) 0.02213(15) 0.02121(14) 0.00550(11) 0.00360(11) 0.00968(12)
Fe2 0.01584(13) 0.01719(14) 0.01993(14) 0.00681(11) 0.00597(10) 0.00637(11)
S1 0.0252(2) 0.0186(2) 0.0192(2) 0.00537(18) 0.00632(19) 0.0112(2)
S2 0.0158(2) 0.0162(2) 0.0208(2) 0.00363(18) 0.00318(17) 0.00662(18)
P1 0.0186(2) 0.0184(2) 0.0178(2) 0.00814(19) 0.00671(18) 0.0084(2)
O1 0.0373(9) 0.0456(10) 0.0325(9) 0.0204(8) 0.0085(7) 0.0208(8)
O2 0.0374(10) 0.0692(14) 0.0460(11) 0.0180(10) 0.0184(8) 0.0376(10)
O3 0.0231(8) 0.0326(10) 0.0518(11) 0.0037(8) -0.0023(8) 0.0030(8)
O4 0.0344(9) 0.0412(10) 0.0384(9) 0.0126(8) 0.0217(8) 0.0194(8)
O5 0.0417(10) 0.0239(9) 0.0514(11) 0.0160(8) 0.0128(9) 0.0012(8)
C1 0.0328(11) 0.0154(9) 0.0215(10) 0.0053(8) 0.0078(8) 0.0050(9)
C2 0.0181(9) 0.0251(10) 0.0252(10) 0.0083(8) 0.0069(8) 0.0101(8)
C3 0.0318(12) 0.0371(13) 0.0220(10) 0.0108(9) 0.0032(9) 0.0105(10)
C4 0.0241(11) 0.0445(15) 0.0283(12) 0.0099(11) 0.0056(9) -0.0017(11)
C5 0.0201(10) 0.0263(11) 0.0267(11) 0.0034(9) 0.0028(8) 0.0107(9)
C6 0.0277(11) 0.0362(12) 0.0273(11) 0.0091(9) 0.0040(9) 0.0170(10)
C7 0.0165(10) 0.0344(12) 0.0314(11) 0.0096(10) 0.0023(8) 0.0112(9)
C8 0.0205(10) 0.0259(11) 0.0285(11) 0.0119(9) 0.0068(8) 0.0074(9)
C9 0.0238(10) 0.0277(11) 0.0298(11) 0.0099(9) 0.0086(9) 0.0093(9)
C10 0.0206(9) 0.0193(9) 0.0139(8) 0.0064(7) 0.0025(7) 0.0079(8)
C11 0.0237(10) 0.0254(10) 0.0197(9) 0.0100(8) 0.0060(8) 0.0112(9)
C12 0.0206(10) 0.0316(12) 0.0273(11) 0.0148(9) 0.0047(8) 0.0075(9)
C13 0.0274(11) 0.0218(10) 0.0262(11) 0.0088(9) -0.0028(9) 0.0036(9)
C14 0.0342(12) 0.0221(10) 0.0226(10) 0.0046(8) -0.0012(9) 0.0137(9)
C15 0.0222(10) 0.0246(10) 0.0199(9) 0.0065(8) 0.0031(8) 0.0117(8)
C16 0.0221(9) 0.0194(9) 0.0226(10) 0.0117(8) 0.0097(8) 0.0099(8)
C17 0.0262(10) 0.0218(10) 0.0249(10) 0.0090(8) 0.0040(8) 0.0121(9)
C18 0.0396(13) 0.0240(11) 0.0299(11) 0.0111(9) 0.0086(10) 0.0174(10)
C19 0.0351(12) 0.0329(12) 0.0358(12) 0.0189(10) 0.0149(10) 0.0235(10)
C20 0.0225(10) 0.0326(12) 0.0311(11) 0.0185(9) 0.0084(9) 0.0135(9)
C21 0.0221(10) 0.0249(10) 0.0234(10) 0.0117(8) 0.0066(8) 0.0099(8)
C22 0.0277(10) 0.0327(11) 0.0251(10) 0.0172(9) 0.0137(8) 0.0199(9)
C23 0.0367(13) 0.0425(14) 0.0418(14) 0.0288(12) 0.0184(11) 0.0177(12)
C24 0.0495(16) 0.0660(19) 0.0613(19) 0.0514(17) 0.0372(15) 0.0345(15)
C25 0.0664(19) 0.084(2) 0.0437(15) 0.0502(16) 0.0417(15) 0.0604(18)
C26 0.0637(17) 0.0614(17) 0.0248(11) 0.0227(12) 0.0226(12) 0.0502(16)
C27 0.0378(12) 0.0403(13) 0.0226(10) 0.0155(9) 0.0136(9) 0.0257(11)

loop_
_atom_type_symbol
_atom_type_description
_atom_type_scat_dispersion_real
_atom_type_scat_dispersion_imag
_atom_type_scat_source
C C 0.0033 0.0016 'International Tables Vol C Tables 4.2.6.8 and 6.1.1.4'
H H 0.0000 0.0000 'International Tables Vol C Tables 4.2.6.8 and 6.1.1.4'
O O 0.0106 0.0060 'International Tables Vol C Tables 4.2.6.8 and 6.1.1.4'
P P 0.1023 0.0942 'International Tables Vol C Tables 4.2.6.8 and 6.1.1.4'
S S 0.1246 0.1234 'International Tables Vol C Tables 4.2.6.8 and 6.1.1.4'
Fe Fe 0.3463 0.8444 'International Tables Vol C Tables 4.2.6.8 and 6.1.1.4'
Sn Sn -0.6537 1.4246 'International Tables Vol C Tables 4.2.6.8 and 6.1.1.4'

loop_
_geom_angle_atom_site_label_1
_geom_angle_atom_site_label_2
_geom_angle_atom_site_label_3
_geom_angle
_geom_angle_site_symmetry_1
_geom_angle_site_symmetry_3
_geom_angle_publ_flag
C4 Sn1 C3 111.39(9) . . ?
C4 Sn1 C2 109.74(10) . . ?
C3 Sn1 C2 108.86(9) . . ?
C4 Sn1 C1 108.29(9) . . ?
C3 Sn1 C1 116.22(9) . . ?
C2 Sn1 C1 101.85(8) . . ?
C6 Fe1 C7 92.03(11) . . ?
C6 Fe1 C5 97.86(10) . . ?
C7 Fe1 C5 98.78(10) . . ?
C6 Fe1 S1 86.25(8) . . ?
C7 Fe1 S1 160.83(8) . . ?
C5 Fe1 S1 100.36(7) . . ?
C6 Fe1 S2 148.36(8) . . ?
C7 Fe1 S2 83.65(7) . . ?
C5 Fe1 S2 113.78(7) . . ?
S1 Fe1 S2 87.83(2) . . ?
C6 Fe1 Fe2 95.60(8) . . ?
C7 Fe1 Fe2 104.47(8) . . ?
C5 Fe1 Fe2 152.61(7) . . ?
S1 Fe1 Fe2 56.828(16) . . ?
S2 Fe1 Fe2 55.833(15) . . ?
C9 Fe2 C8 90.82(10) . . ?
C9 Fe2 P1 99.56(8) . . ?
C8 Fe2 P1 92.67(7) . . ?
C9 Fe2 S2 86.88(7) . . ?
C8 Fe2 S2 161.55(7) . . ?
P1 Fe2 S2 105.76(2) . . ?
C9 Fe2 S1 152.67(8) . . ?
C8 Fe2 S1 85.58(7) . . ?
P1 Fe2 S1 107.66(2) . . ?
S2 Fe2 S1 88.09(2) . . ?
C9 Fe2 Fe1 99.43(8) . . ?
C8 Fe2 Fe1 105.41(7) . . ?
P1 Fe2 Fe1 153.474(19) . . ?
S2 Fe2 Fe1 57.106(16) . . ?
S1 Fe2 Fe1 55.956(16) . . ?
C1 S1 Fe1 114.33(7) . . ?
C1 S1 Fe2 123.79(8) . . ?
Fe1 S1 Fe2 67.216(17) . . ?
C2 S2 Fe2 114.60(7) . . ?
C2 S2 Fe1 123.07(7) . . ?
Fe2 S2 Fe1 67.061(17) . . ?
C10 P1 C16 104.30(9) . . ?
C10 P1 C22 103.99(10) . . ?
C16 P1 C22 100.60(9) . . ?
C10 P1 Fe2 112.81(7) . . ?
C16 P1 Fe2 119.78(7) . . ?
C22 P1 Fe2 113.52(7) . . ?
S1 C1 Sn1 120.96(10) . . ?
S1 C1 H1A 107.1 . . ?
Sn1 C1 H1A 107.1 . . ?
S1 C1 H1B 107.1 . . ?
Sn1 C1 H1B 107.1 . . ?
H1A C1 H1B 106.8 . . ?
S2 C2 Sn1 115.93(10) . . ?
S2 C2 H2A 108.3 . . ?
Sn1 C2 H2A 108.3 . . ?
S2 C2 H2B 108.3 . . ?
Sn1 C2 H2B 108.3 . . ?
H2A C2 H2B 107.4 . . ?
Sn1 C3 H3A 109.5 . . ?
Sn1 C3 H3B 109.5 . . ?
H3A C3 H3B 109.5 . . ?
Sn1 C3 H3C 109.5 . . ?
H3A C3 H3C 109.5 . . ?
H3B C3 H3C 109.5 . . ?
Sn1 C4 H4A 109.5 . . ?
Sn1 C4 H4B 109.5 . . ?
H4A C4 H4B 109.5 . . ?
Sn1 C4 H4C 109.5 . . ?
H4A C4 H4C 109.5 . . ?
H4B C4 H4C 109.5 . . ?
O1 C5 Fe1 174.88(19) . . ?
O2 C6 Fe1 179.6(2) . . ?
O3 C7 Fe1 178.6(2) . . ?
O4 C8 Fe2 179.2(2) . . ?
O5 C9 Fe2 177.5(2) . . ?
C11 C10 C15 119.00(19) . . ?
C11 C10 P1 122.47(15) . . ?
C15 C10 P1 118.31(15) . . ?
C12 C11 C10 120.1(2) . . ?
C12 C11 H11A 119.9 . . ?
C10 C11 H11A 119.9 . . ?
C13 C12 C11 120.4(2) . . ?
C13 C12 H12A 119.8 . . ?
C11 C12 H12A 119.8 . . ?
C12 C13 C14 119.9(2) . . ?
C12 C13 H13A 120.0 . . ?
C14 C13 H13A 120.0 . . ?
C15 C14 C13 120.2(2) . . ?
C15 C14 H14A 119.9 . . ?
C13 C14 H14A 119.9 . . ?
C14 C15 C10 120.29(19) . . ?
C14 C15 H15A 119.9 . . ?
C10 C15 H15A 119.9 . . ?
C17 C16 C21 118.72(19) . . ?
C17 C16 P1 120.55(16) . . ?
C21 C16 P1 120.70(15) . . ?
C18 C17 C16 120.3(2) . . ?
C18 C17 H17A 119.8 . . ?
C16 C17 H17A 119.8 . . ?
C19 C18 C17 120.6(2) . . ?
C19 C18 H18A 119.7 . . ?
C17 C18 H18A 119.7 . . ?
C18 C19 C20 119.7(2) . . ?
C18 C19 H19A 120.2 . . ?
C20 C19 H19A 120.2 . . ?
C21 C20 C19 120.2(2) . . ?
C21 C20 H20A 119.9 . . ?
C19 C20 H20A 119.9 . . ?
C20 C21 C16 120.5(2) . . ?
C20 C21 H21A 119.8 . . ?
C16 C21 H21A 119.8 . . ?
C27 C22 C23 118.6(2) . . ?
C27 C22 P1 123.99(17) . . ?
C23 C22 P1 117.40(18) . . ?
C24 C23 C22 120.4(3) . . ?
C24 C23 H23A 119.8 . . ?
C22 C23 H23A 119.8 . . ?
C25 C24 C23 120.4(3) . . ?
C25 C24 H24A 119.8 . . ?
C23 C24 H24A 119.8 . . ?
C24 C25 C26 119.9(2) . . ?
C24 C25 H25A 120.1 . . ?
C26 C25 H25A 120.1 . . ?
C25 C26 C27 120.5(3) . . ?
C25 C26 H26A 119.8 . . ?
C27 C26 H26A 119.8 . . ?
C22 C27 C26 120.2(2) . . ?
C22 C27 H27A 119.9 . . ?
C26 C27 H27A 119.9 . . ?

loop_
_geom_bond_atom_site_label_1
_geom_bond_atom_site_label_2
_geom_bond_distance
_geom_bond_site_symmetry_2
_geom_bond_publ_flag
Sn1 C4 2.137(2) . ?
Sn1 C3 2.138(2) . ?
Sn1 C2 2.139(2) . ?
Sn1 C1 2.151(2) . ?
Fe1 C6 1.794(2) . ?
Fe1 C7 1.798(2) . ?
Fe1 C5 1.802(2) . ?
Fe1 S1 2.2599(6) . ?
Fe1 S2 2.2927(6) . ?
Fe1 Fe2 2.5146(4) . ?
Fe2 C9 1.769(2) . ?
Fe2 C8 1.775(2) . ?
Fe2 P1 2.2342(6) . ?
Fe2 S2 2.2592(5) . ?
Fe2 S1 2.2829(6) . ?
S1 C1 1.820(2) . ?
S2 C2 1.817(2) . ?
P1 C10 1.829(2) . ?
P1 C16 1.833(2) . ?
P1 C22 1.835(2) . ?
O1 C5 1.143(3) . ?
O2 C6 1.141(3) . ?
O3 C7 1.139(3) . ?
O4 C8 1.147(3) . ?
O5 C9 1.150(3) . ?
C1 H1A 0.9900 . ?
C1 H1B 0.9900 . ?
C2 H2A 0.9900 . ?
C2 H2B 0.9900 . ?
C3 H3A 0.9800 . ?
C3 H3B 0.9800 . ?
C3 H3C 0.9800 . ?
C4 H4A 0.9800 . ?
C4 H4B 0.9800 . ?
C4 H4C 0.9800 . ?
C10 C11 1.395(3) . ?
C10 C15 1.404(3) . ?
C11 C12 1.391(3) . ?
C11 H11A 0.9500 . ?
C12 C13 1.383(3) . ?
C12 H12A 0.9500 . ?
C13 C14 1.386(3) . ?
C13 H13A 0.9500 . ?
C14 C15 1.385(3) . ?
C14 H14A 0.9500 . ?
C15 H15A 0.9500 . ?
C16 C17 1.393(3) . ?
C16 C21 1.403(3) . ?
C17 C18 1.390(3) . ?
C17 H17A 0.9500 . ?
C18 C19 1.377(3) . ?
C18 H18A 0.9500 . ?
C19 C20 1.392(3) . ?
C19 H19A 0.9500 . ?
C20 C21 1.383(3) . ?
C20 H20A 0.9500 . ?
C21 H21A 0.9500 . ?
C22 C27 1.389(3) . ?
C22 C23 1.397(3) . ?
C23 C24 1.392(3) . ?
C23 H23A 0.9500 . ?
C24 C25 1.372(5) . ?
C24 H24A 0.9500 . ?
C25 C26 1.374(4) . ?
C25 H25A 0.9500 . ?
C26 C27 1.397(3) . ?
C26 H26A 0.9500 . ?
C27 H27A 0.9500 . ?
